data_7122169
loop_
_publ_author_name
'Yu, Jhen-Kuei'
'Chien, Han-Wei'
'Lin, Yi-Jung'
'Karanam, Praneeth'
'Chen, Yu-Heng'
'Lin, Wenwei'

_publ_section_title
;
 Diversity-oriented synthesis of chromenopyrrolidines from azomethine
 ylides and 2-hydroxybenzylidene indandiones via base-controlled
 regiodivergent (3+2) cycloaddition.
;
_journal_issue 71
_journal_name_full 'Chemical communications (Cambridge, England)'
_journal_page_first 9921
_journal_page_last 9924
_journal_paper_doi 10.1039/c8cc05693e
_journal_volume 54
_journal_year 2018
_chemical_formula_moiety 'C28 H20 Br N O7'
_chemical_formula_sum 'C28 H20 Br N O7'
_chemical_formula_weight 562.36
_space_group_IT_number 2
_space_group_name_Hall '-P 1'
_space_group_name_H-M_alt 'P -1'
_symmetry_cell_setting triclinic
_symmetry_space_group_name_Hall '-P 1'
_symmetry_space_group_name_H-M 'P -1'
_atom_sites_solution_hydrogens geom
_atom_sites_solution_primary direct
_atom_sites_solution_secondary difmap
_audit_creation_method SHELXL-97
_audit_update_record
;
2017-05-20 deposited with the CCDC.
2018-08-10 downloaded from the CCDC.
;
_cell_angle_alpha 76.892(2)
_cell_angle_beta 69.377(2)
_cell_angle_gamma 76.410(2)
_cell_formula_units_Z 2
_cell_length_a 9.4700(5)
_cell_length_b 10.6706(6)
_cell_length_c 13.3664(8)
_cell_measurement_reflns_used 4385
_cell_measurement_temperature 295(2)
_cell_measurement_theta_max 19.65
_cell_measurement_theta_min 2.33
_cell_volume 1213.24(12)
_computing_molecular_graphics 'Ortep-3 for Windows (Farrugia, 1997)'
_computing_publication_material 'WinGX publication routines (Farrugia, 1999)'
_computing_structure_refinement 'SHELXL-97 (Sheldrick, 1997)'
_computing_structure_solution 'SHELXS-86 (Sheldrick, 1986)'
_diffrn_ambient_temperature 295(2)
_diffrn_measured_fraction_theta_full 0.994
_diffrn_measured_fraction_theta_max 0.994
_diffrn_measurement_device_type 'D8 Venture'
_diffrn_radiation_monochromator graphite
_diffrn_radiation_source 'fine-focus sealed tube'
_diffrn_radiation_type MoK\a
_diffrn_radiation_wavelength 0.71073
_diffrn_reflns_av_R_equivalents 0.1158
_diffrn_reflns_av_sigmaI/netI 0.0619
_diffrn_reflns_limit_h_max 11
_diffrn_reflns_limit_h_min -11
_diffrn_reflns_limit_k_max 12
_diffrn_reflns_limit_k_min -12
_diffrn_reflns_limit_l_max 16
_diffrn_reflns_limit_l_min -16
_diffrn_reflns_number 34687
_diffrn_reflns_theta_full 25.39
_diffrn_reflns_theta_max 25.39
_diffrn_reflns_theta_min 2.33
_exptl_absorpt_coefficient_mu 1.744
_exptl_absorpt_correction_T_max 0.8180
_exptl_absorpt_correction_T_min 0.7217
_exptl_absorpt_correction_type multi-scan
_exptl_crystal_colour colourless
_exptl_crystal_density_diffrn 1.539
_exptl_crystal_density_method 'not measured'
_exptl_crystal_description prism
_exptl_crystal_F_000 572
_exptl_crystal_size_max 0.20
_exptl_crystal_size_mid 0.18
_exptl_crystal_size_min 0.12
_refine_diff_density_max 0.560
_refine_diff_density_min -0.389
_refine_diff_density_rms 0.057
_refine_ls_extinction_method none
_refine_ls_goodness_of_fit_ref 1.019
_refine_ls_hydrogen_treatment constr
_refine_ls_matrix_type full
_refine_ls_number_parameters 335
_refine_ls_number_reflns 4438
_refine_ls_number_restraints 0
_refine_ls_restrained_S_all 1.019
_refine_ls_R_factor_all 0.1228
_refine_ls_R_factor_gt 0.0526
_refine_ls_shift/su_max 0.000
_refine_ls_shift/su_mean 0.000
_refine_ls_structure_factor_coef Fsqd
_refine_ls_weighting_details 'calc w=1/[\s^2^(Fo^2^)+(0.0608P)^2^+0.6946P] where P=(Fo^2^+2Fc^2^)/3'
_refine_ls_weighting_scheme calc
_refine_ls_wR_factor_gt 0.1158
_refine_ls_wR_factor_ref 0.1500
_reflns_number_gt 2395
_reflns_number_total 4438
_reflns_threshold_expression >2sigma(I)
_cod_data_source_file c8cc05693e2.cif
_cod_data_source_block d18458
_cod_depositor_comments 'Adding full bibliography for 7122168--7122170.cif.'
_cod_database_code 7122169

loop_
_symmetry_equiv_pos_as_xyz
'x, y, z'
'-x, -y, -z'

loop_
_atom_site_label
_atom_site_type_symbol
_atom_site_fract_x
_atom_site_fract_y
_atom_site_fract_z
_atom_site_U_iso_or_equiv
_atom_site_adp_type
_atom_site_occupancy
_atom_site_symmetry_multiplicity
_atom_site_calc_flag
_atom_site_refinement_flags
C1 C 0.2317(6) 0.8331(5) 0.2886(4) 0.0620(13) Uani 1 1 d .
C2 C 0.1586(6) 0.9622(5) 0.2936(4) 0.0696(14) Uani 1 1 d .
H2 H 0.1082 1.0061 0.2439 0.084 Uiso 1 1 calc R
H2A H 0.3230 0.9813 0.5582 0.084 Uiso 1 1 d R
C3 C 0.1611(6) 1.0237(5) 0.3717(4) 0.0674(14) Uani 1 1 d .
H3 H 0.1139 1.1104 0.3736 0.081 Uiso 1 1 calc R
H3A H 0.5583 0.8296 0.5120 0.081 Uiso 1 1 d R
C4 C 0.2319(5) 0.9606(4) 0.4480(4) 0.0569(12) Uani 1 1 d .
C5 C 0.3030(5) 0.8282(4) 0.4464(3) 0.0479(11) Uani 1 1 d .
C6 C 0.3006(5) 0.7687(4) 0.3655(4) 0.0553(12) Uani 1 1 d .
H6 H 0.3472 0.6819 0.3629 0.066 Uiso 1 1 calc R
C7 C 0.3700(5) 0.7511(4) 0.5342(3) 0.0500(11) Uani 1 1 d .
H7 H 0.4426 0.6742 0.5085 0.060 Uiso 1 1 calc R
C8 C 0.2455(5) 0.7087(4) 0.6408(3) 0.0448(10) Uani 1 1 d .
H8 H 0.1548 0.7773 0.6494 0.054 Uiso 1 1 calc R
C9 C 0.1990(5) 0.5822(4) 0.6431(3) 0.0468(10) Uani 1 1 d .
C10 C 0.0756(5) 0.5728(4) 0.6157(4) 0.0564(12) Uani 1 1 d .
H10 H 0.0114 0.6482 0.5969 0.068 Uiso 1 1 calc R
C11 C 0.0463(6) 0.4510(5) 0.6158(4) 0.0721(15) Uani 1 1 d .
H11 H -0.0370 0.4449 0.5967 0.087 Uiso 1 1 calc R
C12 C 0.1414(7) 0.3386(5) 0.6444(4) 0.0745(15) Uani 1 1 d .
H12 H 0.1218 0.2575 0.6436 0.089 Uiso 1 1 calc R
C13 C 0.2635(6) 0.3453(4) 0.6737(4) 0.0644(13) Uani 1 1 d .
H13 H 0.3263 0.2698 0.6938 0.077 Uiso 1 1 calc R
C14 C 0.2914(5) 0.4672(4) 0.6728(4) 0.0527(11) Uani 1 1 d .
C15 C 0.3966(5) 0.5660(4) 0.7651(4) 0.0511(11) Uani 1 1 d .
C16 C 0.3111(6) 0.5249(5) 0.8816(4) 0.0600(12) Uani 1 1 d .
C17 C 0.3419(7) 0.4074(5) 0.9469(4) 0.0799(16) Uani 1 1 d .
H17 H 0.4209 0.3412 0.9200 0.096 Uiso 1 1 calc R
C18 C 0.2496(9) 0.3932(7) 1.0537(5) 0.096(2) Uani 1 1 d .
H18 H 0.2670 0.3158 1.0996 0.116 Uiso 1 1 calc R
C19 C 0.1328(9) 0.4910(8) 1.0936(5) 0.098(2) Uani 1 1 d .
H19 H 0.0734 0.4785 1.1661 0.117 Uiso 1 1 calc R
C20 C 0.1018(7) 0.6070(6) 1.0285(4) 0.0768(15) Uani 1 1 d .
H20 H 0.0224 0.6727 1.0556 0.092 Uiso 1 1 calc R
C21 C 0.1930(5) 0.6224(5) 0.9210(4) 0.0568(12) Uani 1 1 d .
C22 C 0.1858(6) 0.7342(5) 0.8351(4) 0.0561(12) Uani 1 1 d .
C23 C 0.3116(5) 0.7018(4) 0.7307(3) 0.0463(10) Uani 1 1 d .
C24 C 0.4379(5) 0.7893(4) 0.6811(4) 0.0518(11) Uani 1 1 d .
C25 C 0.5817(6) 0.6960(4) 0.6972(4) 0.0605(12) Uani 1 1 d .
C26 C 0.4117(5) 0.9096(5) 0.7332(4) 0.0590(12) Uani 1 1 d .
C27 C 0.4014(9) 0.9810(6) 0.8924(6) 0.108(2) Uani 1 1 d .
H27A H 0.4582 1.0478 0.8442 0.130 Uiso 1 1 calc R
H27B H 0.4435 0.9473 0.9517 0.130 Uiso 1 1 calc R
C28 C 0.2370(9) 1.0397(7) 0.9360(5) 0.120(3) Uani 1 1 d .
H28A H 0.2272 1.1012 0.9815 0.181 Uiso 1 1 calc R
H28B H 0.1789 0.9721 0.9775 0.181 Uiso 1 1 calc R
H28C H 0.1992 1.0837 0.8771 0.181 Uiso 1 1 calc R
N1 N 0.4464(4) 0.8312(3) 0.5689(3) 0.0533(9) Uani 1 1 d .
O1 O 0.2300(4) 1.0282(3) 0.5236(3) 0.0714(9) Uani 1 1 d .
O2 O 0.4192(3) 0.4725(3) 0.6978(3) 0.0587(8) Uani 1 1 d .
O3 O 0.0936(4) 0.8346(4) 0.8406(3) 0.0756(10) Uani 1 1 d .
O4 O 0.7078(4) 0.7185(3) 0.6685(3) 0.0884(12) Uani 1 1 d .
O5 O 0.5490(4) 0.5777(3) 0.7515(3) 0.0666(9) Uani 1 1 d .
O6 O 0.4198(4) 0.8734(3) 0.8326(3) 0.0772(10) Uani 1 1 d .
O7 O 0.3897(4) 1.0193(3) 0.6885(3) 0.0758(10) Uani 1 1 d .
Br1 Br 0.23540(8) 0.74899(6) 0.17827(5) 0.0885(3) Uani 1 1 d .

loop_
_atom_site_aniso_label
_atom_site_aniso_U_11
_atom_site_aniso_U_22
_atom_site_aniso_U_33
_atom_site_aniso_U_23
_atom_site_aniso_U_13
_atom_site_aniso_U_12
C1 0.063(3) 0.058(3) 0.065(3) 0.001(2) -0.021(3) -0.017(2)
C2 0.070(3) 0.065(3) 0.073(3) 0.010(3) -0.031(3) -0.015(3)
C3 0.072(3) 0.040(3) 0.088(4) 0.004(3) -0.036(3) -0.002(2)
C4 0.058(3) 0.042(3) 0.068(3) -0.006(2) -0.016(3) -0.012(2)
C5 0.043(3) 0.038(2) 0.056(3) -0.003(2) -0.009(2) -0.0088(19)
C6 0.056(3) 0.042(2) 0.061(3) -0.002(2) -0.010(2) -0.013(2)
C7 0.049(3) 0.042(2) 0.052(3) -0.006(2) -0.006(2) -0.010(2)
C8 0.045(2) 0.036(2) 0.051(3) -0.0083(19) -0.011(2) -0.0076(18)
C9 0.052(3) 0.041(2) 0.045(2) -0.0051(19) -0.008(2) -0.014(2)
C10 0.060(3) 0.055(3) 0.054(3) -0.006(2) -0.014(2) -0.019(2)
C11 0.084(4) 0.078(4) 0.070(3) -0.010(3) -0.028(3) -0.040(3)
C12 0.099(4) 0.048(3) 0.077(4) -0.010(3) -0.017(3) -0.031(3)
C13 0.071(3) 0.043(3) 0.070(3) -0.006(2) -0.008(3) -0.016(2)
C14 0.058(3) 0.040(3) 0.054(3) -0.006(2) -0.008(2) -0.014(2)
C15 0.050(3) 0.038(2) 0.064(3) -0.003(2) -0.017(2) -0.010(2)
C16 0.068(3) 0.057(3) 0.062(3) 0.004(2) -0.028(3) -0.025(3)
C17 0.096(4) 0.067(3) 0.074(4) 0.016(3) -0.033(3) -0.023(3)
C18 0.130(6) 0.089(5) 0.077(5) 0.021(4) -0.044(4) -0.047(4)
C19 0.130(6) 0.117(6) 0.055(4) 0.006(4) -0.019(4) -0.069(5)
C20 0.095(4) 0.086(4) 0.060(3) -0.016(3) -0.020(3) -0.038(3)
C21 0.062(3) 0.064(3) 0.051(3) -0.012(2) -0.014(2) -0.025(3)
C22 0.060(3) 0.053(3) 0.057(3) -0.010(2) -0.019(2) -0.012(2)
C23 0.046(3) 0.036(2) 0.054(3) -0.0085(19) -0.012(2) -0.0085(19)
C24 0.052(3) 0.043(2) 0.061(3) -0.004(2) -0.018(2) -0.012(2)
C25 0.053(3) 0.053(3) 0.076(3) -0.003(2) -0.021(3) -0.015(2)
C26 0.061(3) 0.053(3) 0.067(3) -0.011(3) -0.018(3) -0.019(2)
C27 0.157(7) 0.092(5) 0.101(5) -0.030(4) -0.054(5) -0.035(5)
C28 0.154(7) 0.094(5) 0.092(5) -0.028(4) -0.012(5) -0.011(5)
N1 0.053(2) 0.042(2) 0.060(2) -0.0037(17) -0.0115(19) -0.0145(17)
O1 0.087(2) 0.0438(18) 0.084(2) -0.0148(17) -0.034(2) 0.0005(16)
O2 0.058(2) 0.0386(17) 0.074(2) -0.0110(15) -0.0185(17) -0.0011(14)
O3 0.073(2) 0.070(2) 0.074(2) -0.0226(19) -0.0155(19) 0.004(2)
O4 0.059(2) 0.069(2) 0.131(3) 0.010(2) -0.031(2) -0.0217(19)
O5 0.058(2) 0.0477(19) 0.090(2) 0.0093(17) -0.0301(18) -0.0117(15)
O6 0.105(3) 0.057(2) 0.082(3) -0.0143(18) -0.041(2) -0.0173(18)
O7 0.100(3) 0.039(2) 0.085(2) -0.0066(18) -0.024(2) -0.0171(18)
Br1 0.1065(5) 0.0893(5) 0.0794(4) -0.0132(3) -0.0361(4) -0.0243(4)

loop_
_atom_type_symbol
_atom_type_description
_atom_type_scat_dispersion_real
_atom_type_scat_dispersion_imag
_atom_type_scat_source
C C 0.0033 0.0016 'International Tables Vol C Tables 4.2.6.8 and 6.1.1.4'
H H 0.0000 0.0000 'International Tables Vol C Tables 4.2.6.8 and 6.1.1.4'
N N 0.0061 0.0033 'International Tables Vol C Tables 4.2.6.8 and 6.1.1.4'
O O 0.0106 0.0060 'International Tables Vol C Tables 4.2.6.8 and 6.1.1.4'
Br Br -0.2901 2.4595 'International Tables Vol C Tables 4.2.6.8 and 6.1.1.4'

loop_
_geom_angle_atom_site_label_1
_geom_angle_atom_site_label_2
_geom_angle_atom_site_label_3
_geom_angle
C6 C1 C2 119.1(5)
C6 C1 Br1 120.8(4)
C2 C1 Br1 120.1(4)
C3 C2 C1 119.6(5)
C3 C2 H2 120.2
C1 C2 H2 120.2
C2 C3 C4 121.7(4)
C2 C3 H3 119.2
C4 C3 H3 119.2
O1 C4 C3 118.5(4)
O1 C4 C5 121.9(4)
C3 C4 C5 119.6(5)
C6 C5 C4 117.5(4)
C6 C5 C7 120.7(4)
C4 C5 C7 121.7(4)
C1 C6 C5 122.4(4)
C1 C6 H6 118.8
C5 C6 H6 118.8
N1 C7 C5 111.8(3)
N1 C7 C8 102.4(3)
C5 C7 C8 112.6(3)
N1 C7 H7 109.9
C5 C7 H7 109.9
C8 C7 H7 109.9
C9 C8 C23 112.5(3)
C9 C8 C7 113.2(3)
C23 C8 C7 105.6(3)
C9 C8 H8 108.5
C23 C8 H8 108.5
C7 C8 H8 108.5
C10 C9 C14 118.5(4)
C10 C9 C8 124.6(4)
C14 C9 C8 116.9(4)
C9 C10 C11 120.2(5)
C9 C10 H10 119.9
C11 C10 H10 119.9
C12 C11 C10 119.9(5)
C12 C11 H11 120.0
C10 C11 H11 120.0
C13 C12 C11 120.9(5)
C13 C12 H12 119.5
C11 C12 H12 119.5
C12 C13 C14 118.4(5)
C12 C13 H13 120.8
C14 C13 H13 120.8
O2 C14 C13 117.7(4)
O2 C14 C9 120.2(4)
C13 C14 C9 122.0(5)
O2 C15 O5 102.5(3)
O2 C15 C16 113.8(4)
O5 C15 C16 111.2(4)
O2 C15 C23 114.7(4)
O5 C15 C23 108.2(3)
C16 C15 C23 106.3(4)
C21 C16 C17 121.6(5)
C21 C16 C15 111.0(4)
C17 C16 C15 127.4(5)
C18 C17 C16 116.9(6)
C18 C17 H17 121.5
C16 C17 H17 121.5
C19 C18 C17 121.6(6)
C19 C18 H18 119.2
C17 C18 H18 119.2
C18 C19 C20 121.3(6)
C18 C19 H19 119.3
C20 C19 H19 119.3
C19 C20 C21 117.8(6)
C19 C20 H20 121.1
C21 C20 H20 121.1
C16 C21 C20 120.7(5)
C16 C21 C22 110.1(4)
C20 C21 C22 129.1(5)
O3 C22 C21 127.7(5)
O3 C22 C23 123.7(4)
C21 C22 C23 108.6(4)
C8 C23 C22 111.5(3)
C8 C23 C15 114.6(3)
C22 C23 C15 104.0(3)
C8 C23 C24 105.3(3)
C22 C23 C24 117.0(3)
C15 C23 C24 104.6(3)
N1 C24 C26 108.8(4)
N1 C24 C25 113.5(4)
C26 C24 C25 109.3(4)
N1 C24 C23 105.9(3)
C26 C24 C23 116.3(4)
C25 C24 C23 103.1(3)
O4 C25 O5 121.1(4)
O4 C25 C24 127.5(4)
O5 C25 C24 111.4(4)
O7 C26 O6 126.1(4)
O7 C26 C24 124.1(5)
O6 C26 C24 109.9(4)
O6 C27 C28 111.2(5)
O6 C27 H27A 109.4
C28 C27 H27A 109.4
O6 C27 H27B 109.4
C28 C27 H27B 109.4
H27A C27 H27B 108.0
C27 C28 H28A 109.5
C27 C28 H28B 109.5
H28A C28 H28B 109.5
C27 C28 H28C 109.5
H28A C28 H28C 109.5
H28B C28 H28C 109.5
C24 N1 C7 111.4(3)
C24 N1 H3A 116.2
C7 N1 H3A 106.2
C4 O1 H2A 110.0
C14 O2 C15 114.8(3)
C25 O5 C15 111.8(3)
C26 O6 C27 115.9(4)

loop_
_geom_bond_atom_site_label_1
_geom_bond_atom_site_label_2
_geom_bond_distance
C1 C6 1.377(6)
C1 C2 1.394(7)
C1 Br1 1.879(5)
C2 C3 1.363(7)
C2 H2 0.9300
C3 C4 1.378(6)
C3 H3 0.9300
C4 O1 1.361(5)
C4 C5 1.417(6)
C5 C6 1.382(6)
C5 C7 1.515(6)
C6 H6 0.9300
C7 N1 1.476(5)
C7 C8 1.549(6)
C7 H7 0.9800
C8 C9 1.506(6)
C8 C23 1.519(6)
C8 H8 0.9800
C9 C10 1.373(6)
C9 C14 1.395(6)
C10 C11 1.391(6)
C10 H10 0.9300
C11 C12 1.387(7)
C11 H11 0.9300
C12 C13 1.366(7)
C12 H12 0.9300
C13 C14 1.384(6)
C13 H13 0.9300
C14 O2 1.380(5)
C15 O2 1.421(5)
C15 O5 1.422(5)
C15 C16 1.498(6)
C15 C23 1.539(6)
C16 C21 1.378(7)
C16 C17 1.390(6)
C17 C18 1.381(8)
C17 H17 0.9300
C18 C19 1.375(9)
C18 H18 0.9300
C19 C20 1.378(8)
C19 H19 0.9300
C20 C21 1.386(7)
C20 H20 0.9300
C21 C22 1.463(6)
C22 O3 1.211(5)
C22 C23 1.530(6)
C23 C24 1.558(6)
C24 N1 1.443(5)
C24 C26 1.525(6)
C24 C25 1.538(6)
C25 O4 1.183(5)
C25 O5 1.351(5)
C26 O7 1.194(5)
C26 O6 1.322(6)
C27 O6 1.487(6)
C27 C28 1.491(9)
C27 H27A 0.9700
C27 H27B 0.9700
C28 H28A 0.9600
C28 H28B 0.9600
C28 H28C 0.9600
N1 H3A 1.0636
O1 H2A 1.1012
